data_7112252
loop_
_publ_author_name
'Michael Feierabend'
'Carsten von Hanisch'

_publ_section_title
;
 Branched tetrasilane substituted phosphines -- synthesis and
 characterisation of PhSi(SiiPr2)3P and {PhSi(SiMe2)3}2P14
;
_journal_name_full Chem.Commun.
_journal_page_first 4416
_journal_paper_doi 10.1039/C4CC00165F
_journal_volume 50
_journal_year 2014
_chemical_formula_moiety 'C24 H47 P Si4'
_chemical_formula_sum 'C24 H47 P Si4'
_chemical_formula_weight 478.95
_chemical_name_systematic
; 
 ? 
;
_space_group_IT_number 2
_symmetry_cell_setting triclinic
_symmetry_space_group_name_Hall '-P 1'
_symmetry_space_group_name_H-M 'P -1'
_atom_sites_solution_hydrogens geom
_atom_sites_solution_primary direct
_atom_sites_solution_secondary difmap
_audit_creation_method SHELXL-97
_cell_angle_alpha 92.88(4)
_cell_angle_beta 94.84(4)
_cell_angle_gamma 110.34(2)
_cell_formula_units_Z 2
_cell_length_a 9.164(3)
_cell_length_b 10.207(3)
_cell_length_c 16.441(9)
_cell_measurement_reflns_used 5416
_cell_measurement_temperature 100(2)
_cell_measurement_theta_max 25.6
_cell_measurement_theta_min 1.2
_cell_volume 1431.6(10)
_computing_structure_refinement 'SHELXL-97 (Sheldrick, 1997)'
_computing_structure_solution 'SHELXS-97 (Sheldrick, 1990)'
_diffrn_ambient_temperature 100(2)
_diffrn_measured_fraction_theta_full 0.940
_diffrn_measured_fraction_theta_max 0.940
_diffrn_measurement_device_type IPDS-II
_diffrn_radiation_monochromator graphite
_diffrn_radiation_source 'fine-focus sealed tube'
_diffrn_radiation_type MoK\a
_diffrn_radiation_wavelength 0.71073
_diffrn_reflns_av_R_equivalents 0.0205
_diffrn_reflns_av_sigmaI/netI 0.0218
_diffrn_reflns_limit_h_max 10
_diffrn_reflns_limit_h_min -10
_diffrn_reflns_limit_k_max 11
_diffrn_reflns_limit_k_min -12
_diffrn_reflns_limit_l_max 19
_diffrn_reflns_limit_l_min -19
_diffrn_reflns_number 9353
_diffrn_reflns_theta_full 25.00
_diffrn_reflns_theta_max 25.00
_diffrn_reflns_theta_min 1.25
_exptl_absorpt_coefficient_mu 0.273
_exptl_absorpt_correction_type none
_exptl_crystal_colour colourless
_exptl_crystal_density_diffrn 1.111
_exptl_crystal_density_method 'not measured'
_exptl_crystal_description pad
_exptl_crystal_F_000 524
_exptl_crystal_size_max 0.05
_exptl_crystal_size_mid 0.03
_exptl_crystal_size_min 0.03
_refine_diff_density_max 0.333
_refine_diff_density_min -0.140
_refine_diff_density_rms 0.033
_refine_ls_extinction_method none
_refine_ls_goodness_of_fit_ref 1.036
_refine_ls_hydrogen_treatment constr
_refine_ls_matrix_type full
_refine_ls_number_parameters 262
_refine_ls_number_reflns 4731
_refine_ls_number_restraints 0
_refine_ls_restrained_S_all 1.036
_refine_ls_R_factor_all 0.0289
_refine_ls_R_factor_gt 0.0247
_refine_ls_shift/su_max 0.001
_refine_ls_shift/su_mean 0.000
_refine_ls_structure_factor_coef Fsqd
_refine_ls_weighting_details 'calc w=1/[\s^2^(Fo^2^)+(0.0384P)^2^+0.2528P] where P=(Fo^2^+2Fc^2^)/3'
_refine_ls_weighting_scheme calc
_refine_ls_wR_factor_gt 0.0657
_refine_ls_wR_factor_ref 0.0673
_reflns_number_gt 4266
_reflns_number_total 4731
_reflns_threshold_expression >2sigma(I)
_cod_data_source_file c4cc00165f2.cif
_cod_data_source_block d_test_mh4p-1
_cod_original_cell_volume 1431.7(10)
_cod_original_sg_symbol_H-M P-1
_cod_database_code 7112252

loop_
_symmetry_equiv_pos_as_xyz
'x, y, z'
'-x, -y, -z'

loop_
_atom_site_label
_atom_site_type_symbol
_atom_site_fract_x
_atom_site_fract_y
_atom_site_fract_z
_atom_site_U_iso_or_equiv
_atom_site_adp_type
_atom_site_occupancy
_atom_site_symmetry_multiplicity
_atom_site_calc_flag
_atom_site_refinement_flags
Si1 Si 0.41168(4) 0.67729(4) 0.21447(2) 0.02258(9) Uani 1 1 d .
Si2 Si 0.47926(4) 0.47482(4) 0.21401(2) 0.02404(10) Uani 1 1 d .
Si3 Si 0.37277(4) 0.62634(4) 0.35051(2) 0.02489(10) Uani 1 1 d .
Si4 Si 0.67201(4) 0.78322(4) 0.27109(2) 0.02412(10) Uani 1 1 d .
P1 P 0.60304(4) 0.58187(3) 0.34011(2) 0.02516(9) Uani 1 1 d .
C1 C 0.29839(16) 0.73563(13) 0.13208(7) 0.0243(3) Uani 1 1 d .
C2 C 0.14747(18) 0.65072(15) 0.10010(9) 0.0316(3) Uani 1 1 d .
H2 H 0.0996 0.5632 0.1217 0.038 Uiso 1 1 calc R
C3 C 0.06567(19) 0.69115(17) 0.03750(9) 0.0378(4) Uani 1 1 d .
H3 H -0.0373 0.6318 0.0166 0.045 Uiso 1 1 calc R
C4 C 0.1346(2) 0.81852(17) 0.00554(9) 0.0382(4) Uani 1 1 d .
H4 H 0.0790 0.8465 -0.0375 0.046 Uiso 1 1 calc R
C5 C 0.2832(2) 0.90431(16) 0.03608(9) 0.0376(4) Uani 1 1 d .
H5 H 0.3301 0.9918 0.0142 0.045 Uiso 1 1 calc R
C6 C 0.36500(18) 0.86364(14) 0.09869(8) 0.0306(3) Uani 1 1 d .
H6 H 0.4679 0.9237 0.1192 0.037 Uiso 1 1 calc R
C7 C 0.60780(18) 0.45514(14) 0.13191(8) 0.0301(3) Uani 1 1 d .
H7 H 0.6562 0.5504 0.1125 0.036 Uiso 1 1 calc R
C8 C 0.5115(2) 0.35935(17) 0.05668(9) 0.0427(4) Uani 1 1 d .
H8A H 0.4253 0.3901 0.0377 0.064 Uiso 1 1 calc R
H8B H 0.4689 0.2625 0.0715 0.064 Uiso 1 1 calc R
H8C H 0.5788 0.3643 0.0128 0.064 Uiso 1 1 calc R
C9 C 0.7439(2) 0.40921(17) 0.16245(11) 0.0420(4) Uani 1 1 d .
H9A H 0.8043 0.4713 0.2103 0.063 Uiso 1 1 calc R
H9B H 0.8118 0.4145 0.1189 0.063 Uiso 1 1 calc R
H9C H 0.7024 0.3126 0.1776 0.063 Uiso 1 1 calc R
C10 C 0.33135(17) 0.29559(14) 0.22909(8) 0.0294(3) Uani 1 1 d .
H10 H 0.2903 0.3068 0.2825 0.035 Uiso 1 1 calc R
C11 C 0.18797(19) 0.24580(16) 0.16441(10) 0.0398(4) Uani 1 1 d .
H11A H 0.1435 0.3200 0.1596 0.060 Uiso 1 1 calc R
H11B H 0.1092 0.1615 0.1810 0.060 Uiso 1 1 calc R
H11C H 0.2197 0.2242 0.1114 0.060 Uiso 1 1 calc R
C12 C 0.4058(2) 0.18300(15) 0.23891(10) 0.0383(4) Uani 1 1 d .
H12A H 0.4965 0.2179 0.2806 0.057 Uiso 1 1 calc R
H12B H 0.4396 0.1612 0.1865 0.057 Uiso 1 1 calc R
H12C H 0.3288 0.0980 0.2559 0.057 Uiso 1 1 calc R
C13 C 0.18393(18) 0.47429(15) 0.36159(8) 0.0302(3) Uani 1 1 d .
H13 H 0.1565 0.4149 0.3084 0.036 Uiso 1 1 calc R
C14 C 0.04790(19) 0.52723(18) 0.37101(10) 0.0411(4) Uani 1 1 d .
H14A H 0.0439 0.5895 0.3281 0.062 Uiso 1 1 calc R
H14B H 0.0639 0.5788 0.4249 0.062 Uiso 1 1 calc R
H14C H -0.0509 0.4472 0.3661 0.062 Uiso 1 1 calc R
C15 C 0.1938(2) 0.37655(17) 0.42823(10) 0.0410(4) Uani 1 1 d .
H15A H 0.2813 0.3443 0.4212 0.062 Uiso 1 1 calc R
H15B H 0.0960 0.2955 0.4237 0.062 Uiso 1 1 calc R
H15C H 0.2104 0.4274 0.4823 0.062 Uiso 1 1 calc R
C16 C 0.40946(18) 0.77209(15) 0.43573(8) 0.0294(3) Uani 1 1 d .
H16 H 0.5243 0.8273 0.4410 0.035 Uiso 1 1 calc R
C17 C 0.3272(2) 0.87573(16) 0.41458(10) 0.0406(4) Uani 1 1 d .
H17A H 0.3518 0.9087 0.3607 0.061 Uiso 1 1 calc R
H17B H 0.3634 0.9559 0.4560 0.061 Uiso 1 1 calc R
H17C H 0.2137 0.8288 0.4135 0.061 Uiso 1 1 calc R
C18 C 0.3737(2) 0.71946(17) 0.52035(9) 0.0418(4) Uani 1 1 d .
H18A H 0.4276 0.6540 0.5330 0.063 Uiso 1 1 calc R
H18B H 0.2605 0.6715 0.5200 0.063 Uiso 1 1 calc R
H18C H 0.4100 0.7993 0.5620 0.063 Uiso 1 1 calc R
C19 C 0.72578(18) 0.95467(14) 0.33860(8) 0.0303(3) Uani 1 1 d .
H19 H 0.6269 0.9538 0.3605 0.036 Uiso 1 1 calc R
C20 C 0.7804(2) 1.08581(15) 0.29072(10) 0.0386(4) Uani 1 1 d .
H20A H 0.7040 1.0754 0.2431 0.058 Uiso 1 1 calc R
H20B H 0.8825 1.0968 0.2722 0.058 Uiso 1 1 calc R
H20C H 0.7893 1.1688 0.3263 0.058 Uiso 1 1 calc R
C21 C 0.8428(2) 0.96730(18) 0.41359(9) 0.0426(4) Uani 1 1 d .
H21A H 0.8056 0.8830 0.4432 0.064 Uiso 1 1 calc R
H21B H 0.8525 1.0498 0.4498 0.064 Uiso 1 1 calc R
H21C H 0.9452 0.9772 0.3957 0.064 Uiso 1 1 calc R
C22 C 0.83414(17) 0.79543(14) 0.20315(8) 0.0288(3) Uani 1 1 d .
H22 H 0.8216 0.6969 0.1847 0.035 Uiso 1 1 calc R
C23 C 0.8132(2) 0.86726(17) 0.12531(9) 0.0376(3) Uani 1 1 d .
H23A H 0.7061 0.8219 0.0987 0.056 Uiso 1 1 calc R
H23B H 0.8875 0.8591 0.0876 0.056 Uiso 1 1 calc R
H23C H 0.8325 0.9666 0.1400 0.056 Uiso 1 1 calc R
C24 C 0.99994(18) 0.86268(16) 0.24703(10) 0.0378(3) Uani 1 1 d .
H24A H 1.0097 0.8144 0.2961 0.057 Uiso 1 1 calc R
H24B H 1.0206 0.9619 0.2628 0.057 Uiso 1 1 calc R
H24C H 1.0758 0.8548 0.2102 0.057 Uiso 1 1 calc R

loop_
_atom_site_aniso_label
_atom_site_aniso_U_11
_atom_site_aniso_U_22
_atom_site_aniso_U_33
_atom_site_aniso_U_23
_atom_site_aniso_U_13
_atom_site_aniso_U_12
Si1 0.0235(2) 0.02126(17) 0.02202(17) 0.00257(13) 0.00182(14) 0.00680(16)
Si2 0.0266(2) 0.02016(18) 0.02387(18) 0.00093(13) 0.00157(14) 0.00680(16)
Si3 0.0268(2) 0.02399(18) 0.02221(18) 0.00251(14) 0.00363(14) 0.00666(17)
Si4 0.0235(2) 0.02047(17) 0.02548(18) 0.00253(13) 0.00148(14) 0.00433(16)
P1 0.0267(2) 0.02313(17) 0.02371(17) 0.00333(13) -0.00006(13) 0.00688(15)
C1 0.0265(8) 0.0255(6) 0.0225(6) -0.0004(5) 0.0039(5) 0.0112(6)
C2 0.0301(9) 0.0288(7) 0.0344(7) 0.0043(6) 0.0020(6) 0.0086(7)
C3 0.0319(9) 0.0390(8) 0.0393(8) -0.0007(6) -0.0063(6) 0.0114(7)
C4 0.0436(10) 0.0421(8) 0.0327(8) 0.0047(6) -0.0043(7) 0.0218(8)
C5 0.0462(10) 0.0314(7) 0.0368(8) 0.0107(6) 0.0024(7) 0.0151(7)
C6 0.0299(8) 0.0265(7) 0.0333(7) 0.0032(6) 0.0006(6) 0.0078(6)
C7 0.0340(9) 0.0235(6) 0.0301(7) 0.0002(5) 0.0062(6) 0.0064(6)
C8 0.0537(11) 0.0351(8) 0.0313(8) -0.0050(6) 0.0102(7) 0.0053(8)
C9 0.0371(10) 0.0339(8) 0.0572(10) 0.0027(7) 0.0121(7) 0.0139(8)
C10 0.0308(8) 0.0231(6) 0.0312(7) 0.0027(5) 0.0038(6) 0.0057(6)
C11 0.0318(9) 0.0316(8) 0.0473(9) 0.0018(6) -0.0016(7) 0.0016(7)
C12 0.0420(10) 0.0246(7) 0.0467(9) 0.0073(6) 0.0050(7) 0.0094(7)
C13 0.0301(8) 0.0279(7) 0.0291(7) 0.0028(5) 0.0054(6) 0.0054(6)
C14 0.0293(9) 0.0405(8) 0.0495(9) 0.0010(7) 0.0065(7) 0.0072(7)
C15 0.0437(10) 0.0354(8) 0.0382(8) 0.0115(6) 0.0082(7) 0.0048(8)
C16 0.0324(8) 0.0284(7) 0.0250(7) 0.0008(5) 0.0047(5) 0.0076(6)
C17 0.0472(10) 0.0339(8) 0.0415(8) -0.0033(6) 0.0024(7) 0.0170(8)
C18 0.0505(11) 0.0420(8) 0.0256(7) 0.0016(6) 0.0063(7) 0.0067(8)
C19 0.0281(8) 0.0249(7) 0.0336(7) -0.0001(5) 0.0055(6) 0.0037(6)
C20 0.0418(10) 0.0227(7) 0.0498(9) 0.0018(6) 0.0117(7) 0.0082(7)
C21 0.0409(10) 0.0418(9) 0.0345(8) -0.0062(7) -0.0010(7) 0.0039(8)
C22 0.0264(8) 0.0233(6) 0.0346(7) 0.0024(5) 0.0046(6) 0.0060(6)
C23 0.0408(10) 0.0403(8) 0.0323(8) 0.0070(6) 0.0107(6) 0.0131(8)
C24 0.0259(9) 0.0342(8) 0.0512(9) -0.0004(7) 0.0036(6) 0.0086(7)

loop_
_atom_type_symbol
_atom_type_description
_atom_type_scat_dispersion_real
_atom_type_scat_dispersion_imag
_atom_type_scat_source
C C 0.0033 0.0016 'International Tables Vol C Tables 4.2.6.8 and 6.1.1.4'
H H 0.0000 0.0000 'International Tables Vol C Tables 4.2.6.8 and 6.1.1.4'
Si Si 0.0817 0.0704 'International Tables Vol C Tables 4.2.6.8 and 6.1.1.4'
P P 0.1023 0.0942 'International Tables Vol C Tables 4.2.6.8 and 6.1.1.4'

loop_
_geom_angle_atom_site_label_1
_geom_angle_atom_site_label_2
_geom_angle_atom_site_label_3
_geom_angle
C1 Si1 Si4 129.52(5)
C1 Si1 Si3 133.25(5)
Si4 Si1 Si3 82.52(4)
C1 Si1 Si2 129.32(5)
Si4 Si1 Si2 81.98(3)
Si3 Si1 Si2 81.61(4)
C10 Si2 C7 109.41(7)
C10 Si2 P1 108.59(6)
C7 Si2 P1 117.51(6)
C10 Si2 Si1 121.93(5)
C7 Si2 Si1 116.03(5)
P1 Si2 Si1 80.61(4)
C13 Si3 C16 110.25(7)
C13 Si3 P1 119.38(5)
C16 Si3 P1 108.96(6)
C13 Si3 Si1 114.16(6)
C16 Si3 Si1 121.30(6)
P1 Si3 Si1 80.19(4)
C22 Si4 C19 109.51(7)
C22 Si4 P1 112.61(5)
C19 Si4 P1 115.21(6)
C22 Si4 Si1 118.73(6)
C19 Si4 Si1 117.48(6)
P1 Si4 Si1 80.68(4)
Si2 P1 Si4 83.60(4)
Si2 P1 Si3 83.30(4)
Si4 P1 Si3 83.50(3)
C2 C1 C6 117.62(12)
C2 C1 Si1 121.22(10)
C6 C1 Si1 121.12(11)
C3 C2 C1 121.41(14)
C4 C3 C2 119.74(15)
C5 C4 C3 120.00(13)
C4 C5 C6 120.20(14)
C5 C6 C1 121.03(14)
C9 C7 C8 110.37(13)
C9 C7 Si2 114.81(11)
C8 C7 Si2 112.19(12)
C12 C10 C11 111.56(12)
C12 C10 Si2 113.03(11)
C11 C10 Si2 113.93(10)
C15 C13 C14 110.83(13)
C15 C13 Si3 116.14(11)
C14 C13 Si3 110.91(11)
C17 C16 C18 110.58(13)
C17 C16 Si3 113.08(10)
C18 C16 Si3 114.23(11)
C21 C19 C20 110.89(13)
C21 C19 Si4 113.76(11)
C20 C19 Si4 113.28(10)
C24 C22 C23 111.46(13)
C24 C22 Si4 114.36(11)
C23 C22 Si4 111.12(10)

loop_
_geom_bond_atom_site_label_1
_geom_bond_atom_site_label_2
_geom_bond_distance
Si1 C1 1.8819(15)
Si1 Si4 2.3361(12)
Si1 Si3 2.3501(14)
Si1 Si2 2.3546(8)
Si2 C10 1.9037(16)
Si2 C7 1.9121(17)
Si2 P1 2.3005(14)
Si3 C13 1.9108(17)
Si3 C16 1.9112(17)
Si3 P1 2.3256(9)
Si4 C22 1.9070(17)
Si4 C19 1.9106(16)
Si4 P1 2.3160(11)
C1 C2 1.392(2)
C1 C6 1.398(2)
C2 C3 1.385(2)
C3 C4 1.385(2)
C4 C5 1.373(2)
C5 C6 1.387(2)
C7 C9 1.533(2)
C7 C8 1.536(2)
C10 C12 1.536(2)
C10 C11 1.537(2)
C13 C15 1.536(2)
C13 C14 1.537(2)
C16 C17 1.535(2)
C16 C18 1.537(2)
C19 C21 1.534(2)
C19 C20 1.539(2)
C22 C24 1.530(2)
C22 C23 1.537(2)

loop_
_geom_torsion_atom_site_label_1
_geom_torsion_atom_site_label_2
_geom_torsion_atom_site_label_3
_geom_torsion_atom_site_label_4
_geom_torsion
C1 Si1 Si2 C10 -76.78(9)
Si4 Si1 Si2 C10 147.55(6)
Si3 Si1 Si2 C10 63.98(7)
C1 Si1 Si2 C7 60.98(9)
Si4 Si1 Si2 C7 -74.69(7)
Si3 Si1 Si2 C7 -158.26(5)
C1 Si1 Si2 P1 177.10(6)
Si4 Si1 Si2 P1 41.43(3)
Si3 Si1 Si2 P1 -42.14(3)
C1 Si1 Si3 C13 61.52(8)
Si4 Si1 Si3 C13 -159.21(5)
Si2 Si1 Si3 C13 -76.27(6)
C1 Si1 Si3 C16 -74.26(9)
Si4 Si1 Si3 C16 65.00(6)
Si2 Si1 Si3 C16 147.95(6)
C1 Si1 Si3 P1 179.43(6)
Si4 Si1 Si3 P1 -41.30(2)
Si2 Si1 Si3 P1 41.64(2)
C1 Si1 Si4 C22 -65.84(8)
Si3 Si1 Si4 C22 152.19(5)
Si2 Si1 Si4 C22 69.67(6)
C1 Si1 Si4 C19 69.75(8)
Si3 Si1 Si4 C19 -72.22(6)
Si2 Si1 Si4 C19 -154.74(5)
C1 Si1 Si4 P1 -176.60(5)
Si3 Si1 Si4 P1 41.44(3)
Si2 Si1 Si4 P1 -41.08(3)
C10 Si2 P1 Si4 -162.35(5)
C7 Si2 P1 Si4 72.86(6)
Si1 Si2 P1 Si4 -41.69(2)
C10 Si2 P1 Si3 -78.18(6)
C7 Si2 P1 Si3 157.03(5)
Si1 Si2 P1 Si3 42.48(2)
C22 Si4 P1 Si2 -75.26(6)
C19 Si4 P1 Si2 158.17(6)
Si1 Si4 P1 Si2 42.08(3)
C22 Si4 P1 Si3 -159.21(5)
C19 Si4 P1 Si3 74.22(6)
Si1 Si4 P1 Si3 -41.87(3)
C13 Si3 P1 Si2 69.65(6)
C16 Si3 P1 Si2 -162.52(5)
Si1 Si3 P1 Si2 -42.65(3)
C13 Si3 P1 Si4 153.93(5)
C16 Si3 P1 Si4 -78.24(6)
Si1 Si3 P1 Si4 41.64(3)
Si4 Si1 C1 C2 173.27(9)
Si3 Si1 C1 C2 -63.74(13)
Si2 Si1 C1 C2 57.04(13)
Si4 Si1 C1 C6 -4.36(13)
Si3 Si1 C1 C6 118.63(11)
Si2 Si1 C1 C6 -120.60(11)
C6 C1 C2 C3 0.0(2)
Si1 C1 C2 C3 -177.76(11)
C1 C2 C3 C4 0.1(2)
C2 C3 C4 C5 -0.2(2)
C3 C4 C5 C6 0.3(2)
C4 C5 C6 C1 -0.2(2)
C2 C1 C6 C5 0.1(2)
Si1 C1 C6 C5 177.83(11)
C10 Si2 C7 C9 -81.85(12)
P1 Si2 C7 C9 42.53(12)
Si1 Si2 C7 C9 135.38(10)
C10 Si2 C7 C8 45.21(12)
P1 Si2 C7 C8 169.59(9)
Si1 Si2 C7 C8 -97.56(11)
C7 Si2 C10 C12 48.09(12)
P1 Si2 C10 C12 -81.35(11)
Si1 Si2 C10 C12 -171.74(8)
C7 Si2 C10 C11 -80.62(12)
P1 Si2 C10 C11 149.94(10)
Si1 Si2 C10 C11 59.55(12)
C16 Si3 C13 C15 -77.26(13)
P1 Si3 C13 C15 49.97(12)
Si1 Si3 C13 C15 142.17(10)
C16 Si3 C13 C14 50.44(12)
P1 Si3 C13 C14 177.67(8)
Si1 Si3 C13 C14 -90.14(11)
C13 Si3 C16 C17 -86.57(12)
P1 Si3 C16 C17 140.62(10)
Si1 Si3 C16 C17 50.73(13)
C13 Si3 C16 C18 41.08(13)
P1 Si3 C16 C18 -91.73(12)
Si1 Si3 C16 C18 178.38(10)
C22 Si4 C19 C21 -79.51(13)
P1 Si4 C19 C21 48.63(13)
Si1 Si4 C19 C21 141.11(10)
C22 Si4 C19 C20 48.34(13)
P1 Si4 C19 C20 176.48(9)
Si1 Si4 C19 C20 -91.04(12)
C19 Si4 C22 C24 42.93(12)
P1 Si4 C22 C24 -86.65(11)
Si1 Si4 C22 C24 -178.26(8)
C19 Si4 C22 C23 -84.32(12)
P1 Si4 C22 C23 146.10(9)
Si1 Si4 C22 C23 54.48(11)
